data_4345956
loop_
_publ_author_name
'Reger, Daniel L.'
'Pascui, Andrea E.'
'Foley, Elizabeth A.'
'Smith, Mark D.'
'Jezierska, Julia'
'Wojciechowska, Agnieszka'
'Stoian, Sebastian A.'
'Ozarowski, Andrew'

_publ_section_title
;
 Dinuclear Metallacycles with Single M-X-M Bridges (X = Cl(-), Br(-); M =
 Fe(II), Co(II), Ni(II), Cu(II), Zn(II), Cd(II)): Strong Antiferromagnetic
 Superexchange Interactions.
;
_journal_name_full 'Inorganic chemistry'
_journal_paper_doi 10.1021/acs.inorgchem.6b02933
_journal_year 2017
_chemical_formula_moiety 'C56 H68 Cd2 Cl N16, 3.80(C H4 O), 3(Cl O4)'
_chemical_formula_sum 'C59.8 H83.2 Cd2 Cl4 N16 O15.8'
_chemical_formula_weight 1645.62
_chemical_name_systematic
; 
 ? 
;
_space_group_IT_number 15
_symmetry_cell_setting monoclinic
_symmetry_space_group_name_Hall '-C 2yc'
_symmetry_space_group_name_H-M 'C 1 2/c 1'
_atom_sites_solution_hydrogens geom
_atom_sites_solution_primary direct
_atom_sites_solution_secondary difmap
_audit_creation_method SHELXL-97
_cell_angle_alpha 90.00
_cell_angle_beta 114.8100(10)
_cell_angle_gamma 90.00
_cell_formula_units_Z 4
_cell_length_a 25.3217(14)
_cell_length_b 13.5025(7)
_cell_length_c 22.8451(12)
_cell_measurement_reflns_used 6835
_cell_measurement_temperature 100(2)
_cell_measurement_theta_max 25.124
_cell_measurement_theta_min 2.180
_cell_volume 7090.0(7)
_computing_cell_refinement 'SAINT-Plus Version 6.45 (Bruker, 2001)'
_computing_data_collection 'SMART Version 5.625 (Bruker, 2001)'
_computing_data_reduction 'SAINT-Plus Version 6.45 (Bruker, 2001)'
_computing_molecular_graphics various
_computing_publication_material 'SHELXTL Version 6.14 (Bruker, 2000)'
_computing_structure_refinement 'SHELXL-97 (Sheldrick, 1997)'
_computing_structure_solution 'SHELXS-97 (Sheldrick, 1990)'
_diffrn_ambient_temperature 100(2)
_diffrn_measured_fraction_theta_full 1.000
_diffrn_measured_fraction_theta_max 1.000
_diffrn_measurement_device_type 'Bruker SMART APEX CCD diffractometer'
_diffrn_measurement_method 'omega scans'
_diffrn_radiation_monochromator graphite
_diffrn_radiation_source 'fine-focus sealed tube'
_diffrn_radiation_type MoK\a
_diffrn_radiation_wavelength 0.71073
_diffrn_reflns_av_R_equivalents 0.0701
_diffrn_reflns_av_sigmaI/netI 0.0429
_diffrn_reflns_limit_h_max 30
_diffrn_reflns_limit_h_min -30
_diffrn_reflns_limit_k_max 16
_diffrn_reflns_limit_k_min -16
_diffrn_reflns_limit_l_max 27
_diffrn_reflns_limit_l_min -27
_diffrn_reflns_number 41695
_diffrn_reflns_theta_full 25.03
_diffrn_reflns_theta_max 25.03
_diffrn_reflns_theta_min 1.75
_exptl_absorpt_coefficient_mu 0.826
_exptl_absorpt_correction_T_max 1.0000
_exptl_absorpt_correction_T_min 0.8270
_exptl_absorpt_correction_type multi-scan
_exptl_absorpt_process_details 'SADABS Version 2.05 (Bruker, 2001)'
_exptl_crystal_colour colorless
_exptl_crystal_density_diffrn 1.542
_exptl_crystal_density_method 'not measured'
_exptl_crystal_description plate
_exptl_crystal_F_000 3378
_exptl_crystal_size_max 0.20
_exptl_crystal_size_mid 0.16
_exptl_crystal_size_min 0.06
_refine_diff_density_max 0.678
_refine_diff_density_min -0.437
_refine_diff_density_rms 0.090
_refine_ls_extinction_method none
_refine_ls_goodness_of_fit_ref 1.045
_refine_ls_hydrogen_treatment mixed
_refine_ls_matrix_type full
_refine_ls_number_parameters 466
_refine_ls_number_reflns 6257
_refine_ls_number_restraints 14
_refine_ls_restrained_S_all 1.046
_refine_ls_R_factor_all 0.0496
_refine_ls_R_factor_gt 0.0379
_refine_ls_shift/su_max 0.001
_refine_ls_shift/su_mean 0.000
_refine_ls_structure_factor_coef Fsqd
_refine_ls_weighting_details 'calc w=1/[\s^2^(Fo^2^)+(0.0450P)^2^+17.2101P] where P=(Fo^2^+2Fc^2^)/3'
_refine_ls_weighting_scheme calc
_refine_ls_wR_factor_gt 0.0903
_refine_ls_wR_factor_ref 0.0970
_reflns_number_gt 5204
_reflns_number_total 6257
_reflns_threshold_expression >2sigma(I)
_cod_data_source_file ic6b02933_si_001.cif
_cod_data_source_block 13MeOH_pa1185cs
_cod_depositor_comments
;
The following automatic conversions were performed:

'_symmetry_cell_setting' value 'Monoclinic' changed to 'monoclinic'
according to
/home/data/users/saulius/crontab/automatic-downloads/rss-feeds/ACS/lib/dictionaries/cif_core.dic
dictionary named 'cif_core.dic' version 2.4.2 from 2011-04-26.

Automatic conversion script
Id: cif_fix_values 4973 2017-02-22 13:04:09Z antanas 
;
_cod_original_sg_symbol_H-M 'C 2/c'
_cod_original_formula_sum 'C59.80 H83.20 Cd2 Cl4 N16 O15.80'
_cod_database_code 4345956

loop_
_symmetry_equiv_pos_as_xyz
'x, y, z'
'-x, y, -z+1/2'
'x+1/2, y+1/2, z'
'-x+1/2, y+1/2, -z+1/2'
'-x, -y, -z'
'x, -y, z-1/2'
'-x+1/2, -y+1/2, -z'
'x+1/2, -y+1/2, z-1/2'

loop_
_atom_site_label
_atom_site_type_symbol
_atom_site_fract_x
_atom_site_fract_y
_atom_site_fract_z
_atom_site_U_iso_or_equiv
_atom_site_adp_type
_atom_site_occupancy
_atom_site_symmetry_multiplicity
_atom_site_calc_flag
_atom_site_refinement_flags
_atom_site_disorder_assembly
_atom_site_disorder_group
Cd1 Cd 0.158773(11) 0.336673(18) 0.479510(12) 0.01779(9) Uani 1 1 d . . .
Cl1 Cl 0.24193(14) 0.2344(2) 0.48555(12) 0.0319(7) Uani 0.50 1 d P . .
C1 C 0.19165(15) 0.5160(2) 0.39357(16) 0.0178(7) Uani 1 1 d . . .
H1 H 0.1953 0.5704 0.3657 0.021 Uiso 1 1 calc R . .
C2 C 0.37784(15) 0.3391(2) 0.43462(16) 0.0178(7) Uani 1 1 d . . .
H2 H 0.3918 0.3835 0.4090 0.021 Uiso 1 1 calc R . .
C3 C 0.25336(15) 0.4897(2) 0.44075(16) 0.0167(7) Uani 1 1 d . . .
C4 C 0.28049(16) 0.5380(2) 0.49958(17) 0.0191(8) Uani 1 1 d . . .
H4 H 0.2594 0.5841 0.5130 0.023 Uiso 1 1 calc R . .
C5 C 0.33858(15) 0.5187(2) 0.53879(17) 0.0191(8) Uani 1 1 d . . .
H5 H 0.3569 0.5510 0.5793 0.023 Uiso 1 1 calc R . .
C6 C 0.37010(16) 0.4526(2) 0.51939(17) 0.0201(8) Uani 1 1 d . . .
H6 H 0.4099 0.4404 0.5463 0.024 Uiso 1 1 calc R . .
C7 C 0.34330(15) 0.4046(2) 0.46072(17) 0.0176(7) Uani 1 1 d . . .
C8 C 0.28513(15) 0.4229(2) 0.42182(16) 0.0172(7) Uani 1 1 d . . .
H8 H 0.2667 0.3894 0.3817 0.021 Uiso 1 1 calc R . .
C11 C 0.12700(16) 0.6430(3) 0.41129(18) 0.0227(8) Uani 1 1 d . . .
C12 C 0.09737(16) 0.6452(3) 0.44950(18) 0.0261(9) Uani 1 1 d . . .
H12 H 0.0730 0.6971 0.4518 0.031 Uiso 1 1 calc R . .
C13 C 0.10955(15) 0.5572(3) 0.48440(17) 0.0218(8) Uani 1 1 d . . .
C14 C 0.13134(18) 0.7182(3) 0.3660(2) 0.0319(9) Uani 1 1 d . . .
H14A H 0.1712 0.7439 0.3828 0.048 Uiso 1 1 calc R . .
H14B H 0.1043 0.7727 0.3615 0.048 Uiso 1 1 calc R . .
H14C H 0.1214 0.6876 0.3237 0.048 Uiso 1 1 calc R . .
C15 C 0.08872(17) 0.5230(3) 0.53353(19) 0.0289(9) Uani 1 1 d . . .
H15A H 0.0907 0.4506 0.5364 0.043 Uiso 1 1 calc R . .
H15B H 0.0484 0.5445 0.5207 0.043 Uiso 1 1 calc R . .
H15C H 0.1134 0.5515 0.5756 0.043 Uiso 1 1 calc R . .
C21 C 0.15859(16) 0.4184(3) 0.28983(17) 0.0218(8) Uani 1 1 d . . .
C22 C 0.13623(16) 0.3255(3) 0.27215(17) 0.0222(8) Uani 1 1 d . . .
H22 H 0.1284 0.2933 0.2324 0.027 Uiso 1 1 calc R . .
C23 C 0.12717(16) 0.2869(3) 0.32393(17) 0.0212(8) Uani 1 1 d . . .
C24 C 0.17768(19) 0.4933(3) 0.25461(19) 0.0328(10) Uani 1 1 d . . .
H24A H 0.1533 0.5526 0.2466 0.049 Uiso 1 1 calc R . .
H24B H 0.1738 0.4654 0.2134 0.049 Uiso 1 1 calc R . .
H24C H 0.2184 0.5111 0.2807 0.049 Uiso 1 1 calc R . .
C25 C 0.10278(19) 0.1889(3) 0.3299(2) 0.0315(10) Uani 1 1 d . . .
H25A H 0.1154 0.1726 0.3756 0.047 Uiso 1 1 calc R . .
H25B H 0.1167 0.1379 0.3092 0.047 Uiso 1 1 calc R . .
H25C H 0.0602 0.1917 0.3088 0.047 Uiso 1 1 calc R . .
C31 C 0.48553(16) 0.3079(3) 0.49422(18) 0.0222(8) Uani 1 1 d . . .
C32 C 0.51907(16) 0.2525(3) 0.54716(18) 0.0241(8) Uani 1 1 d . . .
H32 H 0.5602 0.2458 0.5656 0.029 Uiso 1 1 calc R . .
C33 C 0.48051(15) 0.2080(3) 0.56851(17) 0.0213(8) Uani 1 1 d . . .
C34 C 0.50351(17) 0.3720(3) 0.4525(2) 0.0285(9) Uani 1 1 d . . .
H34A H 0.4900 0.3426 0.4094 0.043 Uiso 1 1 calc R . .
H34B H 0.5460 0.3776 0.4715 0.043 Uiso 1 1 calc R . .
H34C H 0.4864 0.4380 0.4492 0.043 Uiso 1 1 calc R . .
C35 C 0.49388(18) 0.1389(3) 0.62428(19) 0.0309(9) Uani 1 1 d . . .
H35A H 0.4999 0.1771 0.6630 0.046 Uiso 1 1 calc R . .
H35B H 0.5292 0.1012 0.6316 0.046 Uiso 1 1 calc R . .
H35C H 0.4613 0.0931 0.6146 0.046 Uiso 1 1 calc R . .
C41 C 0.31665(16) 0.2670(3) 0.32485(17) 0.0213(8) Uani 1 1 d . . .
C42 C 0.27781(17) 0.1909(3) 0.30464(18) 0.0225(8) Uani 1 1 d . . .
H42 H 0.2534 0.1740 0.2612 0.027 Uiso 1 1 calc R . .
C43 C 0.28078(16) 0.1423(3) 0.36012(17) 0.0211(8) Uani 1 1 d . . .
C44 C 0.33146(19) 0.3433(3) 0.28646(19) 0.0324(9) Uani 1 1 d . . .
H44A H 0.3250 0.4096 0.2996 0.049 Uiso 1 1 calc R . .
H44B H 0.3067 0.3339 0.2405 0.049 Uiso 1 1 calc R . .
H44C H 0.3724 0.3363 0.2942 0.049 Uiso 1 1 calc R . .
C45 C 0.24882(18) 0.0530(3) 0.36565(19) 0.0306(9) Uani 1 1 d . . .
H45A H 0.2751 -0.0042 0.3777 0.046 Uiso 1 1 calc R . .
H45B H 0.2159 0.0402 0.3241 0.046 Uiso 1 1 calc R . .
H45C H 0.2344 0.0642 0.3988 0.046 Uiso 1 1 calc R . .
N11 N 0.14555(12) 0.5012(2) 0.46916(13) 0.0190(6) Uani 1 1 d . . .
N12 N 0.15605(12) 0.5551(2) 0.42398(14) 0.0189(6) Uani 1 1 d . . .
N21 N 0.14384(13) 0.3524(2) 0.37237(14) 0.0202(7) Uani 1 1 d . . .
N22 N 0.16217(12) 0.4340(2) 0.35008(14) 0.0182(6) Uani 1 1 d . . .
N31 N 0.42580(12) 0.2347(2) 0.53136(14) 0.0187(6) Uani 1 1 d . . .
N32 N 0.42936(12) 0.2963(2) 0.48499(14) 0.0178(6) Uani 1 1 d . . .
N41 N 0.31955(13) 0.1878(2) 0.41271(14) 0.0190(6) Uani 1 1 d . . .
N42 N 0.34212(12) 0.2633(2) 0.39030(14) 0.0179(6) Uani 1 1 d . . .
Cl11 Cl 0.19766(4) 0.75782(6) 0.60966(4) 0.0221(2) Uani 1 1 d D . .
O11 O 0.22179(13) 0.6992(2) 0.57501(14) 0.0411(8) Uani 1 1 d D . .
O12 O 0.17712(14) 0.6954(2) 0.64684(15) 0.0436(8) Uani 1 1 d D . .
O13 O 0.14926(11) 0.81445(19) 0.56506(13) 0.0280(6) Uani 1 1 d D . .
O14 O 0.24111(12) 0.82458(19) 0.65231(12) 0.0284(6) Uani 1 1 d D . .
Cl21 Cl 0.5000 0.60325(13) 0.7500 0.0465(4) Uani 1 2 d SD . 1
O21 O 0.4450(4) 0.5567(6) 0.7119(4) 0.061(2) Uiso 0.50 1 d PD . 1
O22 O 0.4880(4) 0.6751(6) 0.7923(4) 0.053(3) Uiso 0.50 1 d PD . 1
O23 O 0.5366(4) 0.5334(7) 0.7947(4) 0.079(3) Uiso 0.50 1 d PD . 1
O24 O 0.5264(4) 0.6537(7) 0.7171(5) 0.062(3) Uiso 0.50 1 d PD . 1
O1S O 0.10198(14) 0.9614(2) 0.62004(15) 0.0355(7) Uani 1 1 d . . .
H1S H 0.1169(19) 0.921(3) 0.609(2) 0.033(14) Uiso 1 1 d . . .
C1S C 0.0956(2) 0.9212(3) 0.6741(2) 0.0392(11) Uani 1 1 d . . .
H1S1 H 0.1333 0.8966 0.7054 0.059 Uiso 1 1 calc R . .
H1S2 H 0.0676 0.8664 0.6599 0.059 Uiso 1 1 calc R . .
H1S3 H 0.0814 0.9727 0.6941 0.059 Uiso 1 1 calc R . .
O2S O 0.4452(5) 0.8719(8) 0.8578(5) 0.080(3) Uiso 0.400(9) 1 d PD A 2
C2S C 0.4309(9) 0.8372(13) 0.7938(7) 0.080(3) Uiso 0.400(9) 1 d PD A 2
O3S O 0.4689(14) 0.911(2) 0.7801(13) 0.080(3) Uiso 0.19 1 d PD . 3
C3S C 0.4769(18) 0.979(3) 0.7352(17) 0.080(3) Uiso 0.19 1 d PD . 3
O4S O 0.4608(15) 0.874(2) 0.7932(14) 0.080(3) Uiso 0.18 1 d PD B 4
C4S C 0.4730(17) 0.901(3) 0.7387(17) 0.080(3) Uiso 0.18 1 d PD . 4
O5S O 0.487(2) 0.948(3) 0.761(2) 0.080(3) Uiso 0.13 1 d PD . 5
C5S C 0.452(3) 0.909(5) 0.792(3) 0.080(3) Uiso 0.13 1 d PD C 5

loop_
_atom_site_aniso_label
_atom_site_aniso_U_11
_atom_site_aniso_U_22
_atom_site_aniso_U_33
_atom_site_aniso_U_23
_atom_site_aniso_U_13
_atom_site_aniso_U_12
Cd1 0.01798(15) 0.01876(14) 0.01852(15) 0.00072(10) 0.00950(11) 0.00031(11)
Cl1 0.0281(18) 0.0321(19) 0.046(2) 0.0167(12) 0.0254(17) 0.0121(12)
C1 0.0187(19) 0.0158(17) 0.0213(19) 0.0025(14) 0.0107(15) 0.0011(14)
C2 0.0181(18) 0.0172(17) 0.0193(18) 0.0001(14) 0.0091(15) 0.0011(14)
C3 0.0152(18) 0.0152(17) 0.0216(18) 0.0013(14) 0.0096(15) -0.0009(14)
C4 0.024(2) 0.0142(17) 0.0245(19) 0.0006(14) 0.0153(16) 0.0003(14)
C5 0.0218(19) 0.0173(18) 0.0193(19) -0.0036(14) 0.0097(16) -0.0040(15)
C6 0.0184(19) 0.0181(18) 0.0234(19) 0.0030(14) 0.0084(16) 0.0002(15)
C7 0.0214(19) 0.0132(16) 0.0235(19) 0.0032(14) 0.0145(16) -0.0019(14)
C8 0.0187(19) 0.0161(17) 0.0185(18) -0.0004(14) 0.0096(15) -0.0026(14)
C11 0.0185(19) 0.0195(19) 0.026(2) -0.0007(15) 0.0051(16) 0.0057(15)
C12 0.021(2) 0.025(2) 0.031(2) -0.0059(16) 0.0096(17) 0.0069(16)
C13 0.0164(19) 0.0249(19) 0.023(2) -0.0058(15) 0.0075(16) 0.0005(15)
C14 0.035(2) 0.024(2) 0.037(2) 0.0063(17) 0.016(2) 0.0101(18)
C15 0.029(2) 0.030(2) 0.035(2) -0.0062(17) 0.0205(19) 0.0017(17)
C21 0.020(2) 0.0251(19) 0.0204(19) 0.0017(15) 0.0090(16) 0.0032(15)
C22 0.023(2) 0.0236(19) 0.0174(18) -0.0044(14) 0.0064(16) -0.0001(15)
C23 0.0206(19) 0.0206(18) 0.024(2) -0.0018(15) 0.0108(16) 0.0007(15)
C24 0.049(3) 0.030(2) 0.023(2) -0.0016(17) 0.0191(19) -0.0088(19)
C25 0.044(3) 0.024(2) 0.029(2) -0.0087(16) 0.018(2) -0.0112(18)
C31 0.019(2) 0.0218(18) 0.029(2) -0.0066(15) 0.0128(17) -0.0025(15)
C32 0.0159(19) 0.025(2) 0.031(2) -0.0029(16) 0.0092(17) -0.0004(15)
C33 0.0178(19) 0.0181(18) 0.024(2) -0.0043(15) 0.0053(16) 0.0002(15)
C34 0.021(2) 0.031(2) 0.038(2) 0.0043(18) 0.0174(19) 0.0029(17)
C35 0.024(2) 0.030(2) 0.034(2) 0.0058(17) 0.0065(18) 0.0031(17)
C41 0.026(2) 0.0209(18) 0.0202(19) 0.0002(14) 0.0127(16) 0.0043(15)
C42 0.026(2) 0.0226(19) 0.0196(19) -0.0031(15) 0.0105(16) 0.0023(16)
C43 0.0195(19) 0.0211(19) 0.024(2) -0.0031(15) 0.0110(16) 0.0031(15)
C44 0.043(3) 0.031(2) 0.025(2) 0.0021(17) 0.0155(19) -0.0060(19)
C45 0.031(2) 0.032(2) 0.024(2) -0.0017(17) 0.0069(18) -0.0097(18)
N11 0.0206(16) 0.0190(15) 0.0210(16) -0.0037(12) 0.0122(13) -0.0042(12)
N12 0.0171(16) 0.0178(15) 0.0221(16) -0.0003(12) 0.0087(13) 0.0012(12)
N21 0.0222(16) 0.0182(15) 0.0222(16) -0.0008(12) 0.0112(14) -0.0007(12)
N22 0.0177(16) 0.0169(14) 0.0191(15) -0.0003(12) 0.0067(13) -0.0011(12)
N31 0.0185(16) 0.0175(15) 0.0201(16) 0.0031(12) 0.0079(13) 0.0015(12)
N32 0.0166(16) 0.0171(14) 0.0222(16) 0.0011(12) 0.0106(13) 0.0013(12)
N41 0.0214(16) 0.0172(15) 0.0206(16) 0.0014(12) 0.0110(14) -0.0008(12)
N42 0.0187(16) 0.0150(14) 0.0217(16) -0.0004(12) 0.0102(13) 0.0000(12)
Cl11 0.0231(5) 0.0210(4) 0.0230(5) -0.0012(3) 0.0105(4) -0.0025(4)
O11 0.0333(17) 0.0475(18) 0.0409(18) -0.0170(14) 0.0140(14) 0.0082(14)
O12 0.053(2) 0.0346(16) 0.0438(19) 0.0103(14) 0.0212(16) -0.0122(15)
O13 0.0218(14) 0.0321(15) 0.0287(15) -0.0009(11) 0.0093(12) 0.0024(11)
O14 0.0291(15) 0.0320(15) 0.0230(14) -0.0038(11) 0.0098(12) -0.0098(12)
Cl21 0.0436(10) 0.0484(10) 0.0422(9) 0.000 0.0129(8) 0.000
O1S 0.057(2) 0.0209(15) 0.0422(18) 0.0070(13) 0.0338(17) 0.0066(14)
C1S 0.060(3) 0.027(2) 0.038(3) -0.0011(18) 0.028(2) -0.007(2)

loop_
_atom_type_symbol
_atom_type_description
_atom_type_scat_dispersion_real
_atom_type_scat_dispersion_imag
_atom_type_scat_source
C C 0.0033 0.0016 'International Tables Vol C Tables 4.2.6.8 and 6.1.1.4'
H H 0.0000 0.0000 'International Tables Vol C Tables 4.2.6.8 and 6.1.1.4'
N N 0.0061 0.0033 'International Tables Vol C Tables 4.2.6.8 and 6.1.1.4'
O O 0.0106 0.0060 'International Tables Vol C Tables 4.2.6.8 and 6.1.1.4'
Cl Cl 0.1484 0.1585 'International Tables Vol C Tables 4.2.6.8 and 6.1.1.4'
Cd Cd -0.8075 1.2024 'International Tables Vol C Tables 4.2.6.8 and 6.1.1.4'

loop_
_geom_angle_atom_site_label_1
_geom_angle_atom_site_label_2
_geom_angle_atom_site_label_3
_geom_angle
_geom_angle_site_symmetry_1
_geom_angle_site_symmetry_3
N11 Cd1 N31 108.50(10) . 7_556
N11 Cd1 N41 102.23(10) . 7_556
N31 Cd1 N41 81.19(10) 7_556 7_556
N11 Cd1 N21 81.23(10) . .
N31 Cd1 N21 101.23(10) 7_556 .
N41 Cd1 N21 174.99(10) 7_556 .
N11 Cd1 Cl1 130.14(10) . .
N31 Cd1 Cl1 120.81(10) 7_556 .
N41 Cd1 Cl1 92.57(10) 7_556 .
N21 Cd1 Cl1 82.43(10) . .
N11 Cd1 Cl1 120.08(10) . 7_556
N31 Cd1 Cl1 130.74(10) 7_556 7_556
N41 Cd1 Cl1 81.19(10) 7_556 7_556
N21 Cd1 Cl1 93.96(10) . 7_556
Cl1 Cd1 Cl1 17.26(9) . 7_556
Cl1 Cl1 Cd1 82.5(5) 7_556 .
Cl1 Cl1 Cd1 80.2(5) 7_556 7_556
Cd1 Cl1 Cd1 162.74(9) . 7_556
N12 C1 N22 111.0(3) . .
N12 C1 C3 114.0(3) . .
N22 C1 C3 112.5(3) . .
N12 C1 H1 106.3 . .
N22 C1 H1 106.3 . .
C3 C1 H1 106.3 . .
N32 C2 N42 111.2(3) . .
N32 C2 C7 113.1(3) . .
N42 C2 C7 112.8(3) . .
N32 C2 H2 106.4 . .
N42 C2 H2 106.4 . .
C7 C2 H2 106.4 . .
C4 C3 C8 119.3(3) . .
C4 C3 C1 121.3(3) . .
C8 C3 C1 119.1(3) . .
C3 C4 C5 119.8(3) . .
C3 C4 H4 120.1 . .
C5 C4 H4 120.1 . .
C6 C5 C4 120.7(3) . .
C6 C5 H5 119.7 . .
C4 C5 H5 119.7 . .
C7 C6 C5 119.8(3) . .
C7 C6 H6 120.1 . .
C5 C6 H6 120.1 . .
C6 C7 C8 119.6(3) . .
C6 C7 C2 121.4(3) . .
C8 C7 C2 118.7(3) . .
C7 C8 C3 120.9(3) . .
C7 C8 H8 119.6 . .
C3 C8 H8 119.6 . .
N12 C11 C12 106.0(3) . .
N12 C11 C14 123.5(3) . .
C12 C11 C14 130.5(3) . .
C11 C12 C13 107.3(3) . .
C11 C12 H12 126.3 . .
C13 C12 H12 126.3 . .
N11 C13 C12 110.2(3) . .
N11 C13 C15 120.9(3) . .
C12 C13 C15 129.0(3) . .
C11 C14 H14A 109.5 . .
C11 C14 H14B 109.5 . .
H14A C14 H14B 109.5 . .
C11 C14 H14C 109.5 . .
H14A C14 H14C 109.5 . .
H14B C14 H14C 109.5 . .
C13 C15 H15A 109.5 . .
C13 C15 H15B 109.5 . .
H15A C15 H15B 109.5 . .
C13 C15 H15C 109.5 . .
H15A C15 H15C 109.5 . .
H15B C15 H15C 109.5 . .
N22 C21 C22 106.6(3) . .
N22 C21 C24 122.9(3) . .
C22 C21 C24 130.6(3) . .
C21 C22 C23 106.7(3) . .
C21 C22 H22 126.7 . .
C23 C22 H22 126.7 . .
N21 C23 C22 110.3(3) . .
N21 C23 C25 120.7(3) . .
C22 C23 C25 129.0(3) . .
C21 C24 H24A 109.5 . .
C21 C24 H24B 109.5 . .
H24A C24 H24B 109.5 . .
C21 C24 H24C 109.5 . .
H24A C24 H24C 109.5 . .
H24B C24 H24C 109.5 . .
C23 C25 H25A 109.5 . .
C23 C25 H25B 109.5 . .
H25A C25 H25B 109.5 . .
C23 C25 H25C 109.5 . .
H25A C25 H25C 109.5 . .
H25B C25 H25C 109.5 . .
N32 C31 C32 107.2(3) . .
N32 C31 C34 123.2(3) . .
C32 C31 C34 129.6(3) . .
C31 C32 C33 106.1(3) . .
C31 C32 H32 127.0 . .
C33 C32 H32 127.0 . .
N31 C33 C32 110.7(3) . .
N31 C33 C35 120.8(3) . .
C32 C33 C35 128.5(3) . .
C31 C34 H34A 109.5 . .
C31 C34 H34B 109.5 . .
H34A C34 H34B 109.5 . .
C31 C34 H34C 109.5 . .
H34A C34 H34C 109.5 . .
H34B C34 H34C 109.5 . .
C33 C35 H35A 109.5 . .
C33 C35 H35B 109.5 . .
H35A C35 H35B 109.5 . .
C33 C35 H35C 109.5 . .
H35A C35 H35C 109.5 . .
H35B C35 H35C 109.5 . .
N42 C41 C42 106.7(3) . .
N42 C41 C44 123.4(3) . .
C42 C41 C44 130.0(3) . .
C41 C42 C43 106.9(3) . .
C41 C42 H42 126.6 . .
C43 C42 H42 126.6 . .
N41 C43 C42 109.7(3) . .
N41 C43 C45 121.1(3) . .
C42 C43 C45 129.2(3) . .
C41 C44 H44A 109.5 . .
C41 C44 H44B 109.5 . .
H44A C44 H44B 109.5 . .
C41 C44 H44C 109.5 . .
H44A C44 H44C 109.5 . .
H44B C44 H44C 109.5 . .
C43 C45 H45A 109.5 . .
C43 C45 H45B 109.5 . .
H45A C45 H45B 109.5 . .
C43 C45 H45C 109.5 . .
H45A C45 H45C 109.5 . .
H45B C45 H45C 109.5 . .
C13 N11 N12 105.2(3) . .
C13 N11 Cd1 128.3(2) . .
N12 N11 Cd1 122.4(2) . .
C11 N12 N11 111.3(3) . .
C11 N12 C1 127.2(3) . .
N11 N12 C1 121.4(3) . .
C23 N21 N22 105.2(3) . .
C23 N21 Cd1 131.7(2) . .
N22 N21 Cd1 122.2(2) . .
C21 N22 N21 111.2(3) . .
C21 N22 C1 127.1(3) . .
N21 N22 C1 120.7(3) . .
C33 N31 N32 105.4(3) . .
C33 N31 Cd1 129.5(2) . 7_556
N32 N31 Cd1 122.4(2) . 7_556
C31 N32 N31 110.6(3) . .
C31 N32 C2 127.8(3) . .
N31 N32 C2 121.5(3) . .
C43 N41 N42 105.7(3) . .
C43 N41 Cd1 130.3(2) . 7_556
N42 N41 Cd1 123.7(2) . 7_556
C41 N42 N41 111.1(3) . .
C41 N42 C2 127.5(3) . .
N41 N42 C2 119.9(3) . .
O11 Cl11 O14 109.84(17) . .
O11 Cl11 O12 110.34(19) . .
O14 Cl11 O12 109.28(17) . .
O11 Cl11 O13 109.71(17) . .
O14 Cl11 O13 109.14(16) . .
O12 Cl11 O13 108.50(18) . .
O24 Cl21 O23 113.7(6) . .
O24 Cl21 O21 117.0(5) . .
O23 Cl21 O21 108.7(5) . .
O24 Cl21 O22 108.1(4) . .
O23 Cl21 O22 102.5(5) . .
O21 Cl21 O22 105.5(5) . .
C1S O1S H1S 106(3) . .
O1S C1S H1S1 109.5 . .
O1S C1S H1S2 109.5 . .
H1S1 C1S H1S2 109.5 . .
O1S C1S H1S3 109.5 . .
H1S1 C1S H1S3 109.5 . .
H1S2 C1S H1S3 109.5 . .

loop_
_geom_bond_atom_site_label_1
_geom_bond_atom_site_label_2
_geom_bond_distance
_geom_bond_site_symmetry_2
Cd1 N11 2.244(3) .
Cd1 N31 2.265(3) 7_556
Cd1 N41 2.311(3) 7_556
Cd1 N21 2.324(3) .
Cd1 Cl1 2.473(3) .
Cd1 Cl1 2.489(3) 7_556
Cl1 Cl1 0.745(4) 7_556
Cl1 Cd1 2.489(3) 7_556
C1 N12 1.449(4) .
C1 N22 1.466(4) .
C1 C3 1.522(5) .
C1 H1 1.0000 .
C2 N32 1.449(4) .
C2 N42 1.457(4) .
C2 C7 1.530(5) .
C2 H2 1.0000 .
C3 C4 1.388(5) .
C3 C8 1.393(5) .
C4 C5 1.389(5) .
C4 H4 0.9500 .
C5 C6 1.388(5) .
C5 H5 0.9500 .
C6 C7 1.384(5) .
C6 H6 0.9500 .
C7 C8 1.386(5) .
C8 H8 0.9500 .
C11 N12 1.361(4) .
C11 C12 1.369(5) .
C11 C14 1.487(5) .
C12 C13 1.391(5) .
C12 H12 0.9500 .
C13 N11 1.338(4) .
C13 C15 1.499(5) .
C14 H14A 0.9800 .
C14 H14B 0.9800 .
C14 H14C 0.9800 .
C15 H15A 0.9800 .
C15 H15B 0.9800 .
C15 H15C 0.9800 .
C21 N22 1.357(4) .
C21 C22 1.366(5) .
C21 C24 1.493(5) .
C22 C23 1.397(5) .
C22 H22 0.9500 .
C23 N21 1.339(4) .
C23 C25 1.491(5) .
C24 H24A 0.9800 .
C24 H24B 0.9800 .
C24 H24C 0.9800 .
C25 H25A 0.9800 .
C25 H25B 0.9800 .
C25 H25C 0.9800 .
C31 N32 1.356(4) .
C31 C32 1.371(5) .
C31 C34 1.493(5) .
C32 C33 1.397(5) .
C32 H32 0.9500 .
C33 N31 1.335(4) .
C33 C35 1.500(5) .
C34 H34A 0.9800 .
C34 H34B 0.9800 .
C34 H34C 0.9800 .
C35 H35A 0.9800 .
C35 H35B 0.9800 .
C35 H35C 0.9800 .
C41 N42 1.358(4) .
C41 C42 1.362(5) .
C41 C44 1.499(5) .
C42 C43 1.401(5) .
C42 H42 0.9500 .
C43 N41 1.340(5) .
C43 C45 1.486(5) .
C44 H44A 0.9800 .
C44 H44B 0.9800 .
C44 H44C 0.9800 .
C45 H45A 0.9800 .
C45 H45B 0.9800 .
C45 H45C 0.9800 .
N11 N12 1.377(4) .
N21 N22 1.374(4) .
N31 N32 1.379(4) .
N31 Cd1 2.265(3) 7_556
N41 N42 1.369(4) .
N41 Cd1 2.311(3) 7_556
Cl11 O11 1.425(3) .
Cl11 O14 1.440(3) .
Cl11 O12 1.440(3) .
Cl11 O13 1.441(3) .
Cl21 O24 1.377(9) .
Cl21 O24 1.377(9) 2_656
Cl21 O23 1.413(9) .
Cl21 O23 1.413(9) 2_656
Cl21 O21 1.440(8) 2_656
Cl21 O21 1.440(8) .
Cl21 O22 1.488(8) 2_656
Cl21 O22 1.488(8) .
O21 O23 0.630(12) 2_656
O22 O24 0.443(14) 2_656
O23 O21 0.630(12) 2_656
O24 O22 0.443(14) 2_656
O1S C1S 1.419(5) .
O1S H1S 0.77(4) .
C1S H1S1 0.9800 .
C1S H1S2 0.9800 .
C1S H1S3 0.9800 .
O2S C2S 1.430(11) .
O3S C3S 1.452(13) .
O3S C3S 1.80(5) 2_656
C3S C3S 1.08(8) 2_656
C3S O3S 1.80(5) 2_656
O4S C4S 1.447(13) .
C4S C4S 1.24(8) 2_656
O5S O5S 0.98(7) 2_656
O5S C5S 1.452(13) .

loop_
_geom_hbond_atom_site_label_D
_geom_hbond_atom_site_label_H
_geom_hbond_atom_site_label_A
_geom_hbond_distance_DH
_geom_hbond_distance_HA
_geom_hbond_distance_DA
_geom_hbond_angle_DHA
O1S H1S O13 0.77(4) 2.10(4) 2.866(4) 173(5)

loop_
_geom_torsion_atom_site_label_1
_geom_torsion_atom_site_label_2
_geom_torsion_atom_site_label_3
_geom_torsion_atom_site_label_4
_geom_torsion
_geom_torsion_site_symmetry_1
_geom_torsion_site_symmetry_4
N11 Cd1 Cl1 Cd1 59.7(6) . 7_556
N31 Cd1 Cl1 Cd1 -129.9(5) 7_556 7_556
N41 Cd1 Cl1 Cd1 -48.6(5) 7_556 7_556
N21 Cd1 Cl1 Cd1 131.5(5) . 7_556
N12 C1 C3 C4 -27.7(4) . .
N22 C1 C3 C4 -155.1(3) . .
N12 C1 C3 C8 158.7(3) . .
N22 C1 C3 C8 31.2(4) . .
C8 C3 C4 C5 -0.4(5) . .
C1 C3 C4 C5 -174.0(3) . .
C3 C4 C5 C6 0.9(5) . .
C4 C5 C6 C7 -0.7(5) . .
C5 C6 C7 C8 0.0(5) . .
C5 C6 C7 C2 173.9(3) . .
N32 C2 C7 C6 27.2(4) . .
N42 C2 C7 C6 154.4(3) . .
N32 C2 C7 C8 -158.8(3) . .
N42 C2 C7 C8 -31.6(4) . .
C6 C7 C8 C3 0.6(5) . .
C2 C7 C8 C3 -173.6(3) . .
C4 C3 C8 C7 -0.4(5) . .
C1 C3 C8 C7 173.4(3) . .
N12 C11 C12 C13 -0.2(4) . .
C14 C11 C12 C13 -177.9(4) . .
C11 C12 C13 N11 0.1(4) . .
C11 C12 C13 C15 179.3(4) . .
N22 C21 C22 C23 -0.4(4) . .
C24 C21 C22 C23 178.6(4) . .
C21 C22 C23 N21 -0.8(4) . .
C21 C22 C23 C25 179.0(4) . .
N32 C31 C32 C33 0.1(4) . .
C34 C31 C32 C33 179.1(4) . .
C31 C32 C33 N31 -0.5(4) . .
C31 C32 C33 C35 179.2(4) . .
N42 C41 C42 C43 0.4(4) . .
C44 C41 C42 C43 -179.7(4) . .
C41 C42 C43 N41 0.8(4) . .
C41 C42 C43 C45 -178.3(4) . .
C12 C13 N11 N12 0.0(4) . .
C15 C13 N11 N12 -179.2(3) . .
C12 C13 N11 Cd1 -157.2(2) . .
C15 C13 N11 Cd1 23.5(5) . .
N31 Cd1 N11 C13 30.1(3) 7_556 .
N41 Cd1 N11 C13 -54.5(3) 7_556 .
N21 Cd1 N11 C13 129.1(3) . .
Cl1 Cd1 N11 C13 -158.6(3) . .
Cl1 Cd1 N11 C13 -141.4(3) 7_556 .
N31 Cd1 N11 N12 -123.7(2) 7_556 .
N41 Cd1 N11 N12 151.7(2) 7_556 .
N21 Cd1 N11 N12 -24.7(2) . .
Cl1 Cd1 N11 N12 47.6(3) . .
Cl1 Cd1 N11 N12 64.8(3) 7_556 .
C12 C11 N12 N11 0.2(4) . .
C14 C11 N12 N11 178.1(3) . .
C12 C11 N12 C1 177.1(3) . .
C14 C11 N12 C1 -5.0(6) . .
C13 N11 N12 C11 -0.1(4) . .
Cd1 N11 N12 C11 158.8(2) . .
C13 N11 N12 C1 -177.3(3) . .
Cd1 N11 N12 C1 -18.3(4) . .
N22 C1 N12 C11 -107.3(4) . .
C3 C1 N12 C11 124.4(4) . .
N22 C1 N12 N11 69.3(4) . .
C3 C1 N12 N11 -59.0(4) . .
C22 C23 N21 N22 1.5(4) . .
C25 C23 N21 N22 -178.3(3) . .
C22 C23 N21 Cd1 -167.4(2) . .
C25 C23 N21 Cd1 12.8(5) . .
N11 Cd1 N21 C23 -158.6(3) . .
N31 Cd1 N21 C23 -51.4(3) 7_556 .
Cl1 Cd1 N21 C23 68.7(3) . .
Cl1 Cd1 N21 C23 81.5(3) 7_556 .
N11 Cd1 N21 N22 34.0(2) . .
N31 Cd1 N21 N22 141.3(2) 7_556 .
Cl1 Cd1 N21 N22 -98.7(2) . .
Cl1 Cd1 N21 N22 -85.8(2) 7_556 .
C22 C21 N22 N21 1.3(4) . .
C24 C21 N22 N21 -177.8(3) . .
C22 C21 N22 C1 169.7(3) . .
C24 C21 N22 C1 -9.4(6) . .
C23 N21 N22 C21 -1.8(4) . .
Cd1 N21 N22 C21 168.5(2) . .
C23 N21 N22 C1 -171.0(3) . .
Cd1 N21 N22 C1 -0.8(4) . .
N12 C1 N22 C21 136.1(3) . .
C3 C1 N22 C21 -94.9(4) . .
N12 C1 N22 N21 -56.5(4) . .
C3 C1 N22 N21 72.5(4) . .
C32 C33 N31 N32 0.7(4) . .
C35 C33 N31 N32 -179.0(3) . .
C32 C33 N31 Cd1 162.2(2) . 7_556
C35 C33 N31 Cd1 -17.6(5) . 7_556
C32 C31 N32 N31 0.3(4) . .
C34 C31 N32 N31 -178.7(3) . .
C32 C31 N32 C2 -179.2(3) . .
C34 C31 N32 C2 1.8(5) . .
C33 N31 N32 C31 -0.7(4) . .
Cd1 N31 N32 C31 -163.8(2) 7_556 .
C33 N31 N32 C2 178.9(3) . .
Cd1 N31 N32 C2 15.8(4) 7_556 .
N42 C2 N32 C31 111.7(4) . .
C7 C2 N32 C31 -120.3(4) . .
N42 C2 N32 N31 -67.8(4) . .
C7 C2 N32 N31 60.3(4) . .
C42 C43 N41 N42 -1.6(4) . .
C45 C43 N41 N42 177.6(3) . .
C42 C43 N41 Cd1 172.3(2) . 7_556
C45 C43 N41 Cd1 -8.5(5) . 7_556
C42 C41 N42 N41 -1.4(4) . .
C44 C41 N42 N41 178.7(3) . .
C42 C41 N42 C2 -166.9(3) . .
C44 C41 N42 C2 13.2(5) . .
C43 N41 N42 C41 1.9(4) . .
Cd1 N41 N42 C41 -172.5(2) 7_556 .
C43 N41 N42 C2 168.6(3) . .
Cd1 N41 N42 C2 -5.8(4) 7_556 .
N32 C2 N42 C41 -134.9(3) . .
C7 C2 N42 C41 96.8(4) . .
N32 C2 N42 N41 60.7(4) . .
C7 C2 N42 N41 -67.5(4) . .
